data_1526876
loop_
_publ_author_name
'Vente, J.F.'
'Kamenev, K.V.'
'Sokolov, D.A.'

_publ_section_title
;
 Structural and magnetic properties of layered Sr7 Mn4 O15
;
_journal_name_full 'Physical Review, Serie 3. B - Condensed Matter (18,1978-)'
_journal_page_first 2144031
_journal_page_last 21440310
_journal_volume 64
_journal_year 2001
_chemical_formula_sum 'Mn4 O15 Sr7'
_chemical_name_systematic 'Sr7 Mn4 O15'
_space_group_IT_number 14
_symmetry_space_group_name_Hall '-P 2ybc'
_symmetry_space_group_name_H-M 'P 1 21/c 1'
_cell_angle_alpha 90
_cell_angle_beta 91.8771
_cell_angle_gamma 90
_cell_formula_units_Z 2
_cell_length_a 6.8125
_cell_length_b 9.6228
_cell_length_c 10.3801
_cell_volume 680.106
_citation_journal_id_ASTM PRBMDO
_cod_data_source_file Vente_PRBMDO_2001_1928.cif
_cod_data_source_block Mn4O15Sr7
_cod_original_cell_volume 680.1057
_cod_database_code 1526876

loop_
_symmetry_equiv_pos_as_xyz
x,y,z
-x,y+1/2,-z+1/2
-x,-y,-z
x,-y-1/2,z-1/2

loop_
_atom_site_label
_atom_site_type_symbol
_atom_site_fract_x
_atom_site_fract_y
_atom_site_fract_z
_atom_site_occupancy
_atom_site_U_iso_or_equiv
O2 O-2 0.682 0.1758 0.3389 1 0.0
O5 O-2 0.682 0.222 0.0839 1 0.0
Mn1 Mn+4 0.589 0.165 0.9246 1 0.0
O6 O-2 0.503 0.005 -0.024 0.5 0.0
O1 O-2 0.512 0.1038 0.7525 1 0.0
Sr1 Sr+2 0.9974 0.1861 0.4621 1 0.0
Sr2 Sr+2 0.351 0.154 0.1936 1 0.0
Sr3 Sr+2 0.5 0.021 0.51 0.5 0.0
O4 O-2 0.839 0.0845 0.8852 1 0.0
O7 O-2 0.839 0.0148 0.6221 1 0.0
O3 O-2 0.331 0.2528 0.9532 1 0.0
Sr4 Sr+2 0.1828 -0.019 0.8345 1 0.0
Mn2 Mn+4 0.781 0.1701 0.7199 1 0.0
O8 O-2 0.026 0.2492 0.711 1 0.0
